data_1554482
loop_
_publ_author_name
'Agafonova, Anastasiya V.'
'Smetanin, Ilia A.'
'Rostovskii, Nikolai V.'
'Khlebnikov, Alexander F.'
'Novikov, Mikhail S.'

_publ_section_title
;
 Expedient synthesis of 3-hydroxypyrroles via Bu3SnH-triggered ionic
 5-exo-trig-cyclization of 5-chloro-3-azamuconoate derivatives
;
_journal_issue 23
_journal_name_full 'Organic Chemistry Frontiers'
_journal_page_first 3396
_journal_paper_doi 10.1039/C8QO00982A
_journal_volume 5
_journal_year 2018
_chemical_formula_moiety 'C26 H22 Br N O9'
_chemical_formula_sum 'C26 H22 Br N O9'
_chemical_formula_weight 572.35
_space_group_crystal_system monoclinic
_space_group_IT_number 14
_space_group_name_Hall '-P 2ybc'
_space_group_name_H-M_alt 'P 1 21/c 1'
_atom_sites_solution_hydrogens geom
_atom_sites_solution_primary iterative
_audit_creation_date 2017-12-15
_audit_creation_method
;
Olex2 1.2
(compiled 2017.08.10 svn.r3458 for OlexSys, GUI svn.r5381)
;
_audit_update_record
;
2017-12-15 deposited with the CCDC.
2018-10-16 downloaded from the CCDC.
;
_cell_angle_alpha 90
_cell_angle_beta 111.426(7)
_cell_angle_gamma 90
_cell_formula_units_Z 4
_cell_length_a 11.2685(6)
_cell_length_b 18.6581(7)
_cell_length_c 12.8795(8)
_cell_measurement_reflns_used 2472
_cell_measurement_temperature 100(2)
_cell_measurement_theta_max 30.0130
_cell_measurement_theta_min 3.0040
_cell_volume 2520.8(3)
_computing_cell_refinement
;
CrysAlisPro, Agilent Technologies,
Version 1.171.36.32 (release 02-08-2013 CrysAlis171 .NET)
(compiled Aug  2 2013,16:46:58)
;
_computing_data_collection
;
CrysAlisPro, Agilent Technologies,
Version 1.171.36.32 (release 02-08-2013 CrysAlis171 .NET)
(compiled Aug  2 2013,16:46:58)
;
_computing_data_reduction
;
CrysAlisPro, Agilent Technologies,
Version 1.171.36.32 (release 02-08-2013 CrysAlis171 .NET)
(compiled Aug  2 2013,16:46:58)
;
_computing_molecular_graphics 'Olex2 (Dolomanov et al., 2009)'
_computing_publication_material 'Olex2 (Dolomanov et al., 2009)'
_computing_structure_refinement 'ShelXL (Sheldrick, 2015)'
_computing_structure_solution
;
Superflip (Palatinus & Chapuis, 2007;Palatinus & van der Lee, 2008;
Palatinus et al., 2012)
;
_diffrn_ambient_temperature 100(2)
_diffrn_detector_area_resol_mean 16.2096
_diffrn_measured_fraction_theta_full 0.992
_diffrn_measured_fraction_theta_max 0.986
_diffrn_measurement_details
;
#__ type_ start__ end____ width___ exp.time_
  1 omega  -90.00    4.00   1.0000    4.0000
omega____ theta____ kappa____ phi______ frames
    -      -22.4241  -77.0000  -30.0000 94

#__ type_ start__ end____ width___ exp.time_
  2 omega  -52.00   45.00   1.0000    4.0000
omega____ theta____ kappa____ phi______ frames
    -      -22.4241   77.0000   90.0000 97

#__ type_ start__ end____ width___ exp.time_
  3 omega  -26.00   -1.00   1.0000    4.0000
omega____ theta____ kappa____ phi______ frames
    -      -22.4241   19.0000  -60.0000 25
;
_diffrn_measurement_device_type 'Xcalibur, Eos'
_diffrn_measurement_method '\w scans'
_diffrn_orient_matrix_UB_11 -0.0375685000
_diffrn_orient_matrix_UB_12 -0.0245418000
_diffrn_orient_matrix_UB_13 -0.0409788000
_diffrn_orient_matrix_UB_21 0.0224324000
_diffrn_orient_matrix_UB_22 -0.0285163000
_diffrn_orient_matrix_UB_23 0.0385551000
_diffrn_orient_matrix_UB_31 -0.0515901000
_diffrn_orient_matrix_UB_32 0.0053550000
_diffrn_orient_matrix_UB_33 0.0182695000
_diffrn_radiation_monochromator graphite
_diffrn_radiation_type MoK\a
_diffrn_radiation_wavelength 0.71073
_diffrn_reflns_av_R_equivalents 0.0324
_diffrn_reflns_av_unetI/netI 0.0557
_diffrn_reflns_Laue_measured_fraction_full 0.992
_diffrn_reflns_Laue_measured_fraction_max 0.986
_diffrn_reflns_limit_h_max 14
_diffrn_reflns_limit_h_min -13
_diffrn_reflns_limit_k_max 24
_diffrn_reflns_limit_k_min -22
_diffrn_reflns_limit_l_max 16
_diffrn_reflns_limit_l_min -12
_diffrn_reflns_number 10736
_diffrn_reflns_point_group_measured_fraction_full 0.992
_diffrn_reflns_point_group_measured_fraction_max 0.986
_diffrn_reflns_theta_full 25.242
_diffrn_reflns_theta_max 27.498
_diffrn_reflns_theta_min 2.766
_diffrn_source 'Enhance (Mo) X-ray Source'
_exptl_absorpt_coefficient_mu 1.686
_exptl_absorpt_correction_T_max 1.00000
_exptl_absorpt_correction_T_min 0.87152
_exptl_absorpt_correction_type multi-scan
_exptl_absorpt_process_details
;
CrysAlisPro, Agilent Technologies,
Version 1.171.36.32 (release 02-08-2013 CrysAlis171 .NET)
(compiled Aug  2 2013,16:46:58)
Empirical absorption correction using spherical harmonics,
 implemented in SCALE3 ABSPACK scaling algorithm.
;
_exptl_crystal_colour colorless
_exptl_crystal_density_diffrn 1.508
_exptl_crystal_description prizm
_exptl_crystal_F_000 1168
_exptl_crystal_size_max 0.28
_exptl_crystal_size_mid 0.16
_exptl_crystal_size_min 0.12
_refine_diff_density_max 0.656
_refine_diff_density_min -0.475
_refine_diff_density_rms 0.074
_refine_ls_extinction_method none
_refine_ls_goodness_of_fit_ref 1.030
_refine_ls_hydrogen_treatment constr
_refine_ls_matrix_type full
_refine_ls_number_parameters 338
_refine_ls_number_reflns 5709
_refine_ls_number_restraints 0
_refine_ls_restrained_S_all 1.030
_refine_ls_R_factor_all 0.0592
_refine_ls_R_factor_gt 0.0388
_refine_ls_shift/su_max 0.001
_refine_ls_shift/su_mean 0.000
_refine_ls_structure_factor_coef Fsqd
_refine_ls_weighting_details 'w=1/[\s^2^(Fo^2^)+(0.0284P)^2^+1.1288P] where P=(Fo^2^+2Fc^2^)/3'
_refine_ls_weighting_scheme calc
_refine_ls_wR_factor_gt 0.0764
_refine_ls_wR_factor_ref 0.0845
_reflns_Friedel_coverage 0.000
_reflns_number_gt 4439
_reflns_number_total 5709
_reflns_threshold_expression 'I > 2\s(I)'
_cod_data_source_file c8qo00982a2.cif
_cod_data_source_block smi1new
_cod_original_cell_volume 2520.8(2)
_cod_database_code 1554482
_shelx_shelxl_version_number 2014/7
_chemical_oxdiff_formula 'C24 h20 n1 o6 br1'
_shelx_space_group_comment
;
The symmetry employed for this shelxl refinement is uniquely defined
by the following loop, which should always be used as a source of
symmetry information in preference to the above space-group names.
They are only intended as comments.
;
_reflns_odcompleteness_completeness 98.21
_reflns_odcompleteness_iscentric 1
_reflns_odcompleteness_theta 28.51
_olex2_refinement_description
;
1. Fixed Uiso
 At 1.2 times of:
  All C(H) groups
 At 1.5 times of:
  All C(H,H,H) groups
2.a Aromatic/amide H refined with riding coordinates:
 C10(H10), C7(H7), C6(H6), C22(H22), C9(H9), C23(H23), C24(H24), C26(H26),
 C8(H8), C25(H25)
2.b Idealised Me refined as rotating group:
 C13(H13A,H13B,H13C), C19(H19A,H19B,H19C), C16(H16A,H16B,H16C), C17(H17A,H17B,
 H17C)
;
_olex2_submission_special_instructions 'No special instructions were received'

loop_
_space_group_symop_operation_xyz
'x, y, z'
'-x, y+1/2, -z+1/2'
'-x, -y, -z'
'x, -y-1/2, z-1/2'

loop_
_atom_site_label
_atom_site_type_symbol
_atom_site_fract_x
_atom_site_fract_y
_atom_site_fract_z
_atom_site_U_iso_or_equiv
_atom_site_adp_type
_atom_site_occupancy
_atom_site_site_symmetry_order
_atom_site_calc_flag
_atom_site_refinement_flags_posn
Br1 Br 0.32104(2) 0.69427(2) 0.61167(2) 0.02285(8) Uani 1 1 d .
O1 O 0.69831(15) 0.55837(9) 0.82676(14) 0.0183(4) Uani 1 1 d .
O9 O 0.87501(15) 0.72529(9) 0.82963(14) 0.0182(4) Uani 1 1 d .
O7 O 0.72585(15) 0.65451(9) 0.46987(13) 0.0185(4) Uani 1 1 d .
O6 O 0.98107(15) 0.58454(8) 0.84126(13) 0.0162(3) Uani 1 1 d .
O2 O 0.38918(18) 0.53996(9) 0.70319(18) 0.0312(5) Uani 1 1 d .
O5 O 1.00146(16) 0.48953(9) 0.73580(14) 0.0202(4) Uani 1 1 d .
O4 O 0.80463(16) 0.48885(8) 0.60351(14) 0.0199(4) Uani 1 1 d .
O8 O 0.93108(15) 0.62064(8) 0.55614(13) 0.0163(3) Uani 1 1 d .
O3 O 0.52480(15) 0.52311(8) 0.61355(14) 0.0174(4) Uani 1 1 d .
N1 N 0.69630(17) 0.63772(10) 0.68222(16) 0.0127(4) Uani 1 1 d .
C1 C 0.7425(2) 0.58657(12) 0.76570(19) 0.0140(5) Uani 1 1 d .
C11 C 0.4718(2) 0.64069(12) 0.63673(19) 0.0160(5) Uani 1 1 d .
C4 C 0.5790(2) 0.67431(12) 0.64135(19) 0.0125(5) Uani 1 1 d .
C15 C 1.0747(2) 0.53518(13) 0.8288(2) 0.0187(5) Uani 1 1 d .
C20 C 0.8910(2) 0.71618(12) 0.74248(19) 0.0138(5) Uani 1 1 d .
C3 C 0.8199(2) 0.65110(12) 0.67080(18) 0.0119(5) Uani 1 1 d .
C18 C 0.8173(2) 0.64340(12) 0.55262(19) 0.0134(5) Uani 1 1 d .
C10 C 0.5372(2) 0.77066(14) 0.4979(2) 0.0225(6) Uani 1 1 d .
H10 H 0.5105 0.7355 0.4431 0.027 Uiso 1 1 calc R
C5 C 0.5814(2) 0.75134(12) 0.6101(2) 0.0149(5) Uani 1 1 d .
C7 C 0.6157(3) 0.87559(14) 0.6614(3) 0.0301(7) Uani 1 1 d .
H7 H 0.6418 0.9110 0.7158 0.036 Uiso 1 1 calc R
C6 C 0.6210(2) 0.80422(12) 0.6922(2) 0.0212(5) Uani 1 1 d .
H6 H 0.6507 0.7916 0.7673 0.025 Uiso 1 1 calc R
C12 C 0.4561(2) 0.56275(13) 0.6566(2) 0.0182(5) Uani 1 1 d .
C2 C 0.8701(2) 0.58192(12) 0.74786(19) 0.0127(5) Uani 1 1 d .
C22 C 1.0968(2) 0.77842(13) 0.8003(2) 0.0190(5) Uani 1 1 d .
H22 H 1.1095 0.7638 0.8726 0.023 Uiso 1 1 calc R
C14 C 0.8834(2) 0.51507(12) 0.6840(2) 0.0159(5) Uani 1 1 d .
C9 C 0.5328(3) 0.84228(15) 0.4676(3) 0.0309(7) Uani 1 1 d .
H9 H 0.5039 0.8552 0.3927 0.037 Uiso 1 1 calc R
C23 C 1.1883(2) 0.81908(13) 0.7800(2) 0.0231(6) Uani 1 1 d .
H23 H 1.2633 0.8311 0.8383 0.028 Uiso 1 1 calc R
C24 C 1.1679(2) 0.84206(13) 0.6723(2) 0.0232(6) Uani 1 1 d .
H24 H 1.2292 0.8698 0.6586 0.028 Uiso 1 1 calc R
C13 C 0.5259(2) 0.44695(12) 0.6360(2) 0.0246(6) Uani 1 1 d .
H13A H 0.4415 0.4279 0.6007 0.037 Uiso 1 1 calc GR
H13B H 0.5541 0.4393 0.7150 0.037 Uiso 1 1 calc GR
H13C H 0.5829 0.4232 0.6071 0.037 Uiso 1 1 calc GR
C26 C 0.9649(2) 0.78217(12) 0.6045(2) 0.0192(5) Uani 1 1 d .
H26 H 0.8905 0.7697 0.5458 0.023 Uiso 1 1 calc R
C8 C 0.5715(3) 0.89437(14) 0.5496(3) 0.0331(7) Uani 1 1 d .
H8 H 0.5679 0.9424 0.5295 0.040 Uiso 1 1 calc R
C21 C 0.9855(2) 0.75923(12) 0.7127(2) 0.0148(5) Uani 1 1 d .
C25 C 1.0567(3) 0.82372(13) 0.5854(2) 0.0228(6) Uani 1 1 d .
H25 H 1.0435 0.8395 0.5135 0.027 Uiso 1 1 calc R
C19 C 0.9405(3) 0.60368(14) 0.4488(2) 0.0245(6) Uani 1 1 d .
H19A H 0.9168 0.6449 0.4011 0.037 Uiso 1 1 calc GR
H19B H 0.8842 0.5646 0.4148 0.037 Uiso 1 1 calc GR
H19C H 1.0265 0.5903 0.4600 0.037 Uiso 1 1 calc GR
C16 C 1.1260(3) 0.49040(14) 0.9321(2) 0.0251(6) Uani 1 1 d .
H16A H 1.1702 0.5206 0.9947 0.038 Uiso 1 1 calc GR
H16B H 1.1838 0.4553 0.9232 0.038 Uiso 1 1 calc GR
H16C H 1.0568 0.4667 0.9446 0.038 Uiso 1 1 calc GR
C17 C 1.1735(2) 0.57539(15) 0.7998(2) 0.0283(6) Uani 1 1 d .
H17A H 1.1327 0.6030 0.7334 0.042 Uiso 1 1 calc GR
H17B H 1.2318 0.5420 0.7873 0.042 Uiso 1 1 calc GR
H17C H 1.2193 0.6068 0.8601 0.042 Uiso 1 1 calc GR

loop_
_atom_site_aniso_label
_atom_site_aniso_U_11
_atom_site_aniso_U_22
_atom_site_aniso_U_33
_atom_site_aniso_U_23
_atom_site_aniso_U_13
_atom_site_aniso_U_12
Br1 0.01531(12) 0.02540(14) 0.03100(15) 0.00646(12) 0.01220(10) 0.00628(10)
O1 0.0193(9) 0.0227(9) 0.0161(9) 0.0042(7) 0.0106(7) 0.0016(7)
O9 0.0204(9) 0.0216(9) 0.0146(9) -0.0035(7) 0.0086(7) -0.0006(7)
O7 0.0188(9) 0.0223(9) 0.0134(8) 0.0003(7) 0.0046(7) -0.0026(7)
O6 0.0139(8) 0.0206(9) 0.0138(8) -0.0008(7) 0.0047(7) 0.0056(7)
O2 0.0283(10) 0.0256(10) 0.0512(13) 0.0094(9) 0.0280(10) 0.0013(8)
O5 0.0206(9) 0.0216(9) 0.0201(9) -0.0007(8) 0.0096(8) 0.0079(7)
O4 0.0253(10) 0.0167(9) 0.0191(9) -0.0038(7) 0.0097(8) -0.0028(7)
O8 0.0191(9) 0.0203(9) 0.0137(8) -0.0001(7) 0.0110(7) 0.0024(7)
O3 0.0192(9) 0.0142(8) 0.0210(9) -0.0003(7) 0.0100(7) -0.0012(7)
N1 0.0111(9) 0.0142(9) 0.0140(10) 0.0016(8) 0.0060(8) -0.0010(7)
C1 0.0149(11) 0.0155(12) 0.0115(11) -0.0035(10) 0.0046(9) 0.0000(9)
C11 0.0153(12) 0.0186(12) 0.0155(12) 0.0023(10) 0.0074(10) 0.0058(9)
C4 0.0160(11) 0.0153(11) 0.0081(10) -0.0008(9) 0.0066(9) 0.0023(9)
C15 0.0170(12) 0.0226(13) 0.0193(13) 0.0001(11) 0.0099(10) 0.0061(10)
C20 0.0123(11) 0.0140(11) 0.0134(11) 0.0009(10) 0.0026(9) 0.0026(9)
C3 0.0120(11) 0.0140(11) 0.0112(11) -0.0002(9) 0.0060(9) -0.0006(9)
C18 0.0163(12) 0.0104(11) 0.0160(12) -0.0018(10) 0.0089(10) -0.0039(9)
C10 0.0218(13) 0.0238(13) 0.0229(14) 0.0031(11) 0.0092(11) 0.0018(10)
C5 0.0135(11) 0.0156(11) 0.0166(12) 0.0010(10) 0.0068(10) 0.0014(9)
C7 0.0234(14) 0.0183(13) 0.0501(19) -0.0068(13) 0.0151(14) 0.0007(11)
C6 0.0199(12) 0.0205(13) 0.0245(14) -0.0029(11) 0.0099(11) 0.0034(10)
C12 0.0134(11) 0.0204(13) 0.0216(13) 0.0014(11) 0.0073(10) -0.0002(9)
C2 0.0118(11) 0.0148(11) 0.0122(11) 0.0003(10) 0.0052(9) 0.0003(9)
C22 0.0209(13) 0.0200(12) 0.0164(12) 0.0007(10) 0.0070(10) -0.0008(10)
C14 0.0212(12) 0.0141(11) 0.0176(12) 0.0037(10) 0.0134(10) 0.0001(10)
C9 0.0285(15) 0.0326(16) 0.0333(16) 0.0158(14) 0.0132(13) 0.0052(12)
C23 0.0178(12) 0.0242(14) 0.0249(14) -0.0008(11) 0.0049(11) -0.0048(10)
C24 0.0266(14) 0.0176(13) 0.0309(15) -0.0024(12) 0.0171(12) -0.0066(10)
C13 0.0252(14) 0.0156(12) 0.0321(15) 0.0018(12) 0.0095(12) -0.0016(10)
C26 0.0253(13) 0.0165(12) 0.0157(12) -0.0010(10) 0.0072(11) -0.0028(10)
C8 0.0259(15) 0.0178(13) 0.056(2) 0.0113(14) 0.0161(14) 0.0030(11)
C21 0.0180(12) 0.0129(11) 0.0151(12) -0.0024(10) 0.0082(10) 0.0000(9)
C25 0.0350(15) 0.0181(12) 0.0187(13) 0.0002(11) 0.0138(12) -0.0047(11)
C19 0.0352(15) 0.0285(14) 0.0187(13) 0.0008(11) 0.0203(12) 0.0038(12)
C16 0.0240(14) 0.0287(14) 0.0252(14) 0.0049(12) 0.0121(12) 0.0103(11)
C17 0.0204(13) 0.0392(16) 0.0304(15) 0.0038(13) 0.0154(12) 0.0012(12)

loop_
_atom_type_symbol
_atom_type_description
_atom_type_scat_dispersion_real
_atom_type_scat_dispersion_imag
_atom_type_scat_source
C C 0.0033 0.0016 'International Tables Vol C Tables 4.2.6.8 and 6.1.1.4'
H H 0.0000 0.0000 'International Tables Vol C Tables 4.2.6.8 and 6.1.1.4'
N N 0.0061 0.0033 'International Tables Vol C Tables 4.2.6.8 and 6.1.1.4'
O O 0.0106 0.0060 'International Tables Vol C Tables 4.2.6.8 and 6.1.1.4'
Br Br -0.2901 2.4595 'International Tables Vol C Tables 4.2.6.8 and 6.1.1.4'

loop_
_geom_angle_atom_site_label_1
_geom_angle_atom_site_label_2
_geom_angle_atom_site_label_3
_geom_angle
C2 O6 C15 110.08(17)
C14 O5 C15 111.29(17)
C18 O8 C19 115.96(19)
C12 O3 C13 115.23(18)
C1 N1 C4 131.14(19)
C1 N1 C3 95.33(17)
C4 N1 C3 132.29(18)
O1 C1 N1 133.1(2)
O1 C1 C2 135.2(2)
N1 C1 C2 91.70(17)
C4 C11 Br1 119.81(17)
C4 C11 C12 127.4(2)
C12 C11 Br1 112.73(16)
N1 C4 C5 117.34(19)
C11 C4 N1 119.8(2)
C11 C4 C5 122.8(2)
O6 C15 O5 104.22(17)
O6 C15 C16 108.37(19)
O6 C15 C17 110.2(2)
O5 C15 C16 108.9(2)
O5 C15 C17 109.8(2)
C16 C15 C17 114.8(2)
O9 C20 C3 116.1(2)
O9 C20 C21 121.6(2)
C21 C20 C3 121.87(19)
N1 C3 C20 111.88(17)
N1 C3 C18 114.27(18)
N1 C3 C2 86.24(15)
C20 C3 C2 105.80(17)
C18 C3 C20 119.02(18)
C18 C3 C2 114.73(18)
O7 C18 O8 126.0(2)
O7 C18 C3 124.7(2)
O8 C18 C3 109.23(19)
C5 C10 H10 119.9
C9 C10 H10 119.9
C9 C10 C5 120.2(3)
C10 C5 C4 119.5(2)
C10 C5 C6 119.9(2)
C6 C5 C4 120.5(2)
C6 C7 H7 119.9
C6 C7 C8 120.2(3)
C8 C7 H7 119.9
C5 C6 H6 120.2
C7 C6 C5 119.6(3)
C7 C6 H6 120.2
O2 C12 O3 125.4(2)
O2 C12 C11 124.4(2)
O3 C12 C11 110.19(19)
O6 C2 C1 117.71(18)
O6 C2 C3 120.89(18)
O6 C2 C14 105.14(18)
C1 C2 C3 84.78(16)
C14 C2 C1 113.96(18)
C14 C2 C3 113.94(18)
C23 C22 H22 119.9
C23 C22 C21 120.2(2)
C21 C22 H22 119.9
O5 C14 C2 107.3(2)
O4 C14 O5 125.0(2)
O4 C14 C2 127.7(2)
C10 C9 H9 120.2
C8 C9 C10 119.6(3)
C8 C9 H9 120.2
C22 C23 H23 120.1
C22 C23 C24 119.8(2)
C24 C23 H23 120.1
C23 C24 H24 119.9
C25 C24 C23 120.1(2)
C25 C24 H24 119.9
O3 C13 H13A 109.5
O3 C13 H13B 109.5
O3 C13 H13C 109.5
H13A C13 H13B 109.5
H13A C13 H13C 109.5
H13B C13 H13C 109.5
C21 C26 H26 120.4
C25 C26 H26 120.4
C25 C26 C21 119.2(2)
C7 C8 H8 119.7
C9 C8 C7 120.6(2)
C9 C8 H8 119.7
C22 C21 C20 116.5(2)
C22 C21 C26 120.1(2)
C26 C21 C20 123.3(2)
C24 C25 H25 119.7
C26 C25 C24 120.6(2)
C26 C25 H25 119.7
O8 C19 H19A 109.5
O8 C19 H19B 109.5
O8 C19 H19C 109.5
H19A C19 H19B 109.5
H19A C19 H19C 109.5
H19B C19 H19C 109.5
C15 C16 H16A 109.5
C15 C16 H16B 109.5
C15 C16 H16C 109.5
H16A C16 H16B 109.5
H16A C16 H16C 109.5
H16B C16 H16C 109.5
C15 C17 H17A 109.5
C15 C17 H17B 109.5
C15 C17 H17C 109.5
H17A C17 H17B 109.5
H17A C17 H17C 109.5
H17B C17 H17C 109.5

loop_
_geom_bond_atom_site_label_1
_geom_bond_atom_site_label_2
_geom_bond_distance
Br1 C11 1.895(2)
O1 C1 1.196(3)
O9 C20 1.212(3)
O7 C18 1.199(3)
O6 C15 1.453(3)
O6 C2 1.383(3)
O2 C12 1.200(3)
O5 C15 1.455(3)
O5 C14 1.339(3)
O4 C14 1.196(3)
O8 C18 1.335(3)
O8 C19 1.459(3)
O3 C12 1.330(3)
O3 C13 1.449(3)
N1 C1 1.389(3)
N1 C4 1.408(3)
N1 C3 1.474(3)
C1 C2 1.539(3)
C11 C4 1.343(3)
C11 C12 1.498(3)
C4 C5 1.495(3)
C15 C16 1.497(3)
C15 C17 1.498(3)
C20 C3 1.558(3)
C20 C21 1.491(3)
C3 C18 1.518(3)
C3 C2 1.600(3)
C10 H10 0.9300
C10 C5 1.394(3)
C10 C9 1.388(4)
C5 C6 1.395(3)
C7 H7 0.9300
C7 C6 1.385(4)
C7 C8 1.386(4)
C6 H6 0.9300
C2 C14 1.531(3)
C22 H22 0.9300
C22 C23 1.379(3)
C22 C21 1.393(3)
C9 H9 0.9300
C9 C8 1.383(4)
C23 H23 0.9300
C23 C24 1.389(4)
C24 H24 0.9300
C24 C25 1.384(4)
C13 H13A 0.9600
C13 H13B 0.9600
C13 H13C 0.9600
C26 H26 0.9300
C26 C21 1.394(3)
C26 C25 1.384(3)
C8 H8 0.9300
C25 H25 0.9300
C19 H19A 0.9600
C19 H19B 0.9600
C19 H19C 0.9600
C16 H16A 0.9600
C16 H16B 0.9600
C16 H16C 0.9600
C17 H17A 0.9600
C17 H17B 0.9600
C17 H17C 0.9600

loop_
_geom_torsion_atom_site_label_1
_geom_torsion_atom_site_label_2
_geom_torsion_atom_site_label_3
_geom_torsion_atom_site_label_4
_geom_torsion
Br1 C11 C4 N1 166.98(16)
Br1 C11 C4 C5 -9.8(3)
Br1 C11 C12 O2 -33.6(3)
Br1 C11 C12 O3 145.32(16)
O1 C1 C2 O6 -47.0(4)
O1 C1 C2 C3 -169.3(3)
O1 C1 C2 C14 76.8(3)
O9 C20 C3 N1 33.1(3)
O9 C20 C3 C18 170.0(2)
O9 C20 C3 C2 -59.2(2)
O9 C20 C21 C22 34.8(3)
O9 C20 C21 C26 -143.0(2)
O6 C2 C14 O5 -6.6(2)
O6 C2 C14 O4 172.7(2)
N1 C1 C2 O6 132.63(19)
N1 C1 C2 C3 10.33(16)
N1 C1 C2 C14 -103.6(2)
N1 C4 C5 C10 106.4(3)
N1 C4 C5 C6 -77.2(3)
N1 C3 C18 O7 29.4(3)
N1 C3 C18 O8 -148.98(18)
N1 C3 C2 O6 -129.0(2)
N1 C3 C2 C1 -9.74(15)
N1 C3 C2 C14 104.19(19)
C1 N1 C4 C11 -34.8(4)
C1 N1 C4 C5 142.1(2)
C1 N1 C3 C20 -94.7(2)
C1 N1 C3 C18 126.30(19)
C1 N1 C3 C2 10.81(17)
C1 C2 C14 O5 -136.92(19)
C1 C2 C14 O4 42.4(3)
C11 C4 C5 C10 -76.8(3)
C11 C4 C5 C6 99.7(3)
C4 N1 C1 O1 0.3(4)
C4 N1 C1 C2 -179.4(2)
C4 N1 C3 C20 73.2(3)
C4 N1 C3 C18 -65.7(3)
C4 N1 C3 C2 178.8(2)
C4 C11 C12 O2 142.4(3)
C4 C11 C12 O3 -38.7(3)
C4 C5 C6 C7 -176.4(2)
C15 O6 C2 C1 141.24(19)
C15 O6 C2 C3 -117.5(2)
C15 O6 C2 C14 13.1(2)
C15 O5 C14 O4 178.1(2)
C15 O5 C14 C2 -2.5(2)
C20 C3 C18 O7 -106.5(3)
C20 C3 C18 O8 75.2(2)
C20 C3 C2 O6 -17.4(3)
C20 C3 C2 C1 101.94(17)
C20 C3 C2 C14 -144.13(19)
C3 N1 C1 O1 168.4(3)
C3 N1 C1 C2 -11.23(17)
C3 N1 C4 C11 161.2(2)
C3 N1 C4 C5 -21.9(3)
C3 C20 C21 C22 -137.5(2)
C3 C20 C21 C26 44.7(3)
C3 C2 C14 O5 128.00(19)
C3 C2 C14 O4 -52.7(3)
C18 C3 C2 O6 115.9(2)
C18 C3 C2 C1 -124.79(19)
C18 C3 C2 C14 -10.9(3)
C10 C5 C6 C7 0.1(4)
C10 C9 C8 C7 0.6(4)
C5 C10 C9 C8 -0.6(4)
C6 C7 C8 C9 -0.3(4)
C12 C11 C4 N1 -8.8(4)
C12 C11 C4 C5 174.5(2)
C2 O6 C15 O5 -14.6(2)
C2 O6 C15 C16 -130.4(2)
C2 O6 C15 C17 103.1(2)
C2 C3 C18 O7 126.7(2)
C2 C3 C18 O8 -51.6(2)
C22 C23 C24 C25 -0.5(4)
C14 O5 C15 O6 10.2(2)
C14 O5 C15 C16 125.7(2)
C14 O5 C15 C17 -107.8(2)
C9 C10 C5 C4 176.7(2)
C9 C10 C5 C6 0.2(4)
C23 C22 C21 C20 -179.1(2)
C23 C22 C21 C26 -1.2(4)
C23 C24 C25 C26 -0.3(4)
C13 O3 C12 O2 -6.2(4)
C13 O3 C12 C11 174.91(19)
C8 C7 C6 C5 -0.1(4)
C21 C20 C3 N1 -154.16(19)
C21 C20 C3 C18 -17.3(3)
C21 C20 C3 C2 113.5(2)
C21 C22 C23 C24 1.3(4)
C21 C26 C25 C24 0.4(4)
C25 C26 C21 C20 178.1(2)
C25 C26 C21 C22 0.3(4)
C19 O8 C18 O7 -4.2(3)
C19 O8 C18 C3 174.12(18)
